data_2021425
loop_
_publ_author_name
'Partl, Gabriel Julian'
'Nussbaumer, Felix'
'Schuh, Walter'
'Kopacka, Holger'
'Wurst, Klaus'
'Peringer, Paul'

_publ_section_title
;
 Crystal structures of two PCN pincer iridium complexes and one PCP pincer
 carbodiphosphorane iridium intermediate: substitution of one phosphine
 moiety of a carbodiphosphorane by an organic azide
;
_journal_coeditor_code SU5464
_journal_issue 1
_journal_name_full 'Acta Crystallographica Section E Crystallographic Communications'
_journal_page_first 75
_journal_paper_doi 10.1107/S2056989018017644
_journal_volume 75
_journal_year 2019
_chemical_formula_iupac '[Ir (C25 H22 P2) (C32 H26 Cl N3 P2)] Cl, 0.5C7 H8, 1.5C H2 Cl2'
_chemical_formula_moiety 'C57 H48 Cl Ir N3 P4 +, Cl -, 0.5(C7 H8), 1.5(C H2 Cl2)'
_chemical_formula_sum 'C62 H55 Cl5 Ir N3 P4'
_chemical_formula_weight 1335.42
_chemical_name_systematic
'[7-(4-Chlorophenyl)-1,1,3,3-tetraphenyl-5,6,7-triaza-\k<i>N</i>^7^-1,3\l^4^-diphospha-\k<i>P</i>^1^-hepta-4,6-dien-4-yl][methylenebis(diphenylphosphine)-\k^2^<i>P</i>,<i>P</i>']iridium(I) chloride--dichloromethane--toluene (2/3/1)'
_space_group_crystal_system orthorhombic
_space_group_IT_number 60
_space_group_name_Hall '-P 2n 2ab'
_space_group_name_H-M_alt 'P b c n'
_symmetry_space_group_name_Hall '-P 2n 2ab'
_symmetry_space_group_name_H-M 'P b c n'
_atom_sites_solution_hydrogens geom
_audit_creation_method SHELXL-2014/7
_cell_angle_alpha 90
_cell_angle_beta 90
_cell_angle_gamma 90
_cell_formula_units_Z 8
_cell_length_a 28.1283(3)
_cell_length_b 19.0989(2)
_cell_length_c 23.6339(2)
_cell_measurement_reflns_used 221720
_cell_measurement_temperature 233(2)
_cell_measurement_theta_max 26.0
_cell_measurement_theta_min 1.0
_cell_volume 12696.6(2)
_computing_data_collection
;
COLLECT (Nonius, 1998)
;
_computing_data_reduction
;
DENZO and SCALEPACK (Otwinowski & Minor, 1997)
;
_computing_publication_material
;
Mercury (Macrae <i>et al.</i>,  2008) and publCIF (Westrip,
2010)
;
_computing_structure_refinement
;
SHELXL2014 (Sheldrick, 2015)
;
_computing_structure_solution
;
SHELXS97 (Sheldrick, 2008)
;
_diffrn_ambient_temperature 233(2)
_diffrn_measured_fraction_theta_full 0.996
_diffrn_measured_fraction_theta_max 0.996
_diffrn_measurement_device_type 'Nonius KappaCCD'
_diffrn_measurement_method 'phi- and omega-scans'
_diffrn_radiation_type MoK\a
_diffrn_radiation_wavelength 0.71073
_diffrn_reflns_av_R_equivalents 0.0391
_diffrn_reflns_av_unetI/netI 0.0206
_diffrn_reflns_limit_h_max 33
_diffrn_reflns_limit_h_min -33
_diffrn_reflns_limit_k_max 22
_diffrn_reflns_limit_k_min -22
_diffrn_reflns_limit_l_max 28
_diffrn_reflns_limit_l_min -19
_diffrn_reflns_number 73594
_diffrn_reflns_theta_full 25.000
_diffrn_reflns_theta_max 25.000
_diffrn_reflns_theta_min 1.869
_exptl_absorpt_coefficient_mu 2.453
_exptl_absorpt_correction_type none
_exptl_crystal_colour red-brown
_exptl_crystal_density_diffrn 1.397
_exptl_crystal_description prism
_exptl_crystal_F_000 5360
_exptl_crystal_size_max 0.3
_exptl_crystal_size_mid 0.2
_exptl_crystal_size_min 0.15
_refine_diff_density_max 1.655
_refine_diff_density_min -0.728
_refine_ls_extinction_method none
_refine_ls_goodness_of_fit_ref 1.052
_refine_ls_hydrogen_treatment constr
_refine_ls_matrix_type full
_refine_ls_number_parameters 724
_refine_ls_number_reflns 11155
_refine_ls_number_restraints 30
_refine_ls_restrained_S_all 1.054
_refine_ls_R_factor_all 0.0561
_refine_ls_R_factor_gt 0.0423
_refine_ls_shift/su_max 0.002
_refine_ls_shift/su_mean 0.000
_refine_ls_structure_factor_coef Fsqd
_refine_ls_weighting_details 'w=1/[\s^2^(Fo^2^)+(0.0615P)^2^+44.6168P] where P=(Fo^2^+2Fc^2^)/3'
_refine_ls_weighting_scheme calc
_refine_ls_wR_factor_gt 0.1169
_refine_ls_wR_factor_ref 0.1264
_reflns_number_gt 9002
_reflns_number_total 11155
_reflns_threshold_expression 'I > 2\s(I)'
_cod_data_source_file su5464sup1.cif
_cod_data_source_block 2
_cod_database_code 2021425
_shelx_space_group_comment
;
The symmetry employed for this shelxl refinement is uniquely defined
by the following loop, which should always be used as a source of
symmetry information in preference to the above space-group names.
They are only intended as comments.
;

loop_
_space_group_symop_operation_xyz
'x, y, z'
'-x+1/2, -y+1/2, z+1/2'
'-x, y, -z+1/2'
'x+1/2, -y+1/2, -z'
'-x, -y, -z'
'x-1/2, y-1/2, -z-1/2'
'x, -y, z-1/2'
'-x-1/2, y-1/2, z'

loop_
_atom_site_type_symbol
_atom_site_label
_atom_site_fract_x
_atom_site_fract_y
_atom_site_fract_z
_atom_site_U_iso_or_equiv
_atom_site_adp_type
_atom_site_calc_flag
_atom_site_occupancy
_atom_site_disorder_assembly
_atom_site_disorder_group
Ir Ir1 0.37466(2) 0.64909(2) -0.05631(2) 0.03621(9) Uani d 1 . .
P P1 0.32978(5) 0.71589(7) -0.11572(6) 0.0422(3) Uani d 1 . .
P P2 0.35994(5) 0.59865(8) -0.19050(6) 0.0410(3) Uani d 1 . .
P P3 0.36065(6) 0.70441(8) 0.03213(6) 0.0451(3) Uani d 1 . .
P P4 0.31226(5) 0.59668(8) -0.01288(6) 0.0437(3) Uani d 1 . .
Cl Cl1 0.26332(16) 0.71646(19) -0.30485(14) 0.0456(8) Uani d 0.65 . .
Cl Cl1A 0.2678(3) 0.7368(3) -0.3219(2) 0.0476(18) Uani d 0.35 . .
Cl Cl2 0.57143(7) 0.68950(13) 0.14255(9) 0.0891(6) Uani d 1 . .
N N1 0.44176(16) 0.6172(2) -0.04574(17) 0.0402(10) Uani d 1 . .
N N2 0.46127(17) 0.5721(3) -0.08336(19) 0.0470(11) Uani d 1 . .
N N3 0.43390(16) 0.5618(2) -0.12734(19) 0.0454(11) Uani d 1 . .
C C1 0.3915(2) 0.5945(3) -0.1255(2) 0.0405(12) Uani d 1 . .
C C2 0.3129(2) 0.6596(3) -0.1760(2) 0.0431(12) Uani d 1 . .
H H2A 0.2837 0.6341 -0.1670 0.052 Uiso calc 1 . .
H H2B 0.3070 0.6886 -0.2095 0.052 Uiso calc 1 . .
C C3 0.3010(2) 0.6647(3) 0.0405(3) 0.0524(14) Uani d 1 . .
H H3A 0.2956 0.6456 0.0784 0.063 Uiso calc 1 . .
H H3B 0.2752 0.6965 0.0299 0.063 Uiso calc 1 . .
C C4 0.47418(19) 0.6336(3) -0.0010(2) 0.0421(12) Uani d 1 . .
C C5 0.4929(2) 0.6995(3) 0.0022(3) 0.0575(15) Uani d 1 . .
H H5 0.4846 0.7332 -0.0250 0.069 Uiso calc 1 . .
C C6 0.5240(2) 0.7170(4) 0.0453(3) 0.0654(18) Uani d 1 . .
H H6 0.5373 0.7622 0.0474 0.078 Uiso calc 1 . .
C C7 0.5352(2) 0.6665(4) 0.0852(3) 0.0607(17) Uani d 1 . .
C C8 0.5178(2) 0.6007(4) 0.0822(3) 0.0576(16) Uani d 1 . .
H H8 0.5266 0.5669 0.1091 0.069 Uiso calc 1 . .
C C9 0.4868(2) 0.5838(3) 0.0388(3) 0.0539(15) Uani d 1 . .
H H9 0.4743 0.5383 0.0364 0.065 Uiso calc 1 . .
C C101 0.2731(2) 0.7563(3) -0.0966(2) 0.0506(14) Uani d 1 . .
C C102 0.2743(3) 0.8171(4) -0.0636(3) 0.0679(19) Uani d 1 . .
H H102 0.3034 0.8384 -0.0545 0.081 Uiso calc 1 . .
C C103 0.2310(4) 0.8460(5) -0.0439(3) 0.084(3) Uani d 1 . .
H H103 0.2312 0.8864 -0.0211 0.101 Uiso calc 1 . .
C C104 0.1885(4) 0.8149(6) -0.0582(4) 0.094(3) Uani d 1 . .
H H104 0.1599 0.8339 -0.0445 0.113 Uiso calc 1 . .
C C105 0.1871(3) 0.7572(5) -0.0918(4) 0.090(3) Uani d 1 . .
H H105 0.1578 0.7374 -0.1024 0.108 Uiso calc 1 . .
C C106 0.2295(2) 0.7277(4) -0.1104(3) 0.0679(18) Uani d 1 . .
H H106 0.2284 0.6872 -0.1330 0.081 Uiso calc 1 . .
C C107 0.3610(2) 0.7881(3) -0.1498(2) 0.0525(15) Uani d 1 . .
C C108 0.4091(3) 0.7953(4) -0.1443(3) 0.073(2) Uani d 1 . .
H H108 0.4261 0.7643 -0.1209 0.088 Uiso calc 1 . .
C C109 0.4331(4) 0.8475(5) -0.1729(5) 0.107(3) Uani d 1 . .
H H109 0.4661 0.8523 -0.1685 0.129 Uiso calc 1 . .
C C110 0.4091(5) 0.8922(5) -0.2075(5) 0.113(4) Uani d 1 . .
H H110 0.4255 0.9278 -0.2267 0.136 Uiso calc 1 . .
C C111 0.3607(4) 0.8854(4) -0.2143(4) 0.098(3) Uani d 1 . .
H H111 0.3442 0.9157 -0.2388 0.117 Uiso calc 1 . .
C C112 0.3369(3) 0.8348(4) -0.1857(3) 0.070(2) Uani d 1 . .
H H112 0.3038 0.8309 -0.1900 0.084 Uiso calc 1 . .
C C201 0.3333(2) 0.5177(3) -0.2137(2) 0.0485(13) Uani d 1 . .
C C202 0.3455(2) 0.4540(3) -0.1901(3) 0.0620(17) Uani d 1 . .
H H202 0.3684 0.4521 -0.1611 0.074 Uiso calc 1 . .
C C203 0.3240(3) 0.3927(4) -0.2092(4) 0.079(2) Uani d 1 . .
H H203 0.3326 0.3494 -0.1932 0.095 Uiso calc 1 . .
C C204 0.2907(3) 0.3951(4) -0.2508(3) 0.076(2) Uani d 1 . .
H H204 0.2764 0.3535 -0.2637 0.091 Uiso calc 1 . .
C C205 0.2776(3) 0.4592(5) -0.2743(3) 0.081(2) Uani d 1 . .
H H205 0.2543 0.4607 -0.3027 0.097 Uiso calc 1 . .
C C206 0.2988(2) 0.5206(4) -0.2560(3) 0.0653(17) Uani d 1 . .
H H206 0.2900 0.5638 -0.2720 0.078 Uiso calc 1 . .
C C207 0.3977(2) 0.6277(3) -0.2470(2) 0.0485(13) Uani d 1 . .
C C208 0.4304(3) 0.5804(4) -0.2676(3) 0.0675(18) Uani d 1 . .
H H208 0.4314 0.5345 -0.2531 0.081 Uiso calc 1 . .
C C209 0.4618(3) 0.6005(5) -0.3096(3) 0.084(2) Uani d 1 . .
H H209 0.4831 0.5674 -0.3245 0.101 Uiso calc 1 . .
C C210 0.4627(3) 0.6665(5) -0.3295(3) 0.080(2) Uani d 1 . .
H H210 0.4855 0.6798 -0.3565 0.096 Uiso calc 1 . .
C C211 0.4296(4) 0.7149(5) -0.3102(3) 0.090(3) Uani d 1 . .
H H211 0.4295 0.7608 -0.3246 0.108 Uiso calc 1 . .
C C212 0.3961(3) 0.6950(4) -0.2688(3) 0.071(2) Uani d 1 . .
H H212 0.3730 0.7269 -0.2561 0.085 Uiso calc 1 . .
C C301 0.3552(2) 0.7980(3) 0.0390(3) 0.0555(15) Uani d 1 . .
C C302 0.3843(3) 0.8405(4) 0.0069(4) 0.073(2) Uani d 1 . .
H H302 0.4062 0.8204 -0.0185 0.087 Uiso calc 1 . .
C C303 0.3814(4) 0.9136(5) 0.0121(5) 0.108(3) Uani d 1 . .
H H303 0.4009 0.9430 -0.0098 0.130 Uiso calc 1 . .
C C304 0.3495(5) 0.9411(5) 0.0500(6) 0.119(4) Uani d 1 . .
H H304 0.3472 0.9900 0.0536 0.143 Uiso calc 1 . .
C C305 0.3215(4) 0.9003(5) 0.0819(4) 0.099(3) Uani d 1 . .
H H305 0.3004 0.9211 0.1078 0.119 Uiso calc 1 . .
C C306 0.3230(3) 0.8279(4) 0.0774(3) 0.072(2) Uani d 1 . .
H H306 0.3030 0.7995 0.0995 0.087 Uiso calc 1 . .
C C307 0.3913(2) 0.6819(4) 0.0979(2) 0.0531(15) Uani d 1 . .
C C308 0.4215(3) 0.7297(5) 0.1240(3) 0.076(2) Uani d 1 . .
H H308 0.4272 0.7732 0.1068 0.092 Uiso calc 1 . .
C C309 0.4432(3) 0.7140(6) 0.1749(4) 0.090(3) Uani d 1 . .
H H309 0.4627 0.7472 0.1928 0.108 Uiso calc 1 . .
C C310 0.4358(3) 0.6490(6) 0.1991(3) 0.097(3) Uani d 1 . .
H H310 0.4511 0.6376 0.2333 0.116 Uiso calc 1 . .
C C311 0.4066(4) 0.6015(6) 0.1741(4) 0.107(3) Uani d 1 . .
H H311 0.4013 0.5577 0.1912 0.129 Uiso calc 1 . .
C C312 0.3845(3) 0.6181(5) 0.1232(3) 0.086(2) Uani d 1 . .
H H312 0.3646 0.5849 0.1058 0.103 Uiso calc 1 . .
C C401 0.2564(2) 0.5722(3) -0.0459(2) 0.0507(14) Uani d 1 . .
C C402 0.2583(2) 0.5251(4) -0.0908(3) 0.0604(16) Uani d 1 . .
H H402 0.2879 0.5079 -0.1032 0.072 Uiso calc 1 . .
C C403 0.2169(3) 0.5034(4) -0.1173(3) 0.077(2) Uani d 1 . .
H H403 0.2183 0.4712 -0.1474 0.093 Uiso calc 1 . .
C C404 0.1747(3) 0.5286(5) -0.1000(4) 0.091(3) Uani d 1 . .
H H404 0.1468 0.5146 -0.1189 0.109 Uiso calc 1 . .
C C405 0.1716(3) 0.5739(5) -0.0558(4) 0.091(3) Uani d 1 . .
H H405 0.1417 0.5903 -0.0440 0.109 Uiso calc 1 . .
C C406 0.2126(2) 0.5962(4) -0.0277(3) 0.074(2) Uani d 1 . .
H H406 0.2105 0.6271 0.0032 0.089 Uiso calc 1 . .
C C407 0.3282(2) 0.5166(3) 0.0241(2) 0.0494(14) Uani d 1 . .
C C408 0.3714(2) 0.4846(3) 0.0137(3) 0.0570(16) Uani d 1 . .
H H408 0.3917 0.5024 -0.0145 0.068 Uiso calc 1 . .
C C409 0.3848(3) 0.4258(4) 0.0449(3) 0.071(2) Uani d 1 . .
H H409 0.4143 0.4040 0.0383 0.085 Uiso calc 1 . .
C C410 0.3547(3) 0.4002(4) 0.0855(3) 0.076(2) Uani d 1 . .
H H410 0.3642 0.3616 0.1073 0.091 Uiso calc 1 . .
C C411 0.3110(3) 0.4297(4) 0.0948(3) 0.075(2) Uani d 1 . .
H H411 0.2904 0.4104 0.1219 0.089 Uiso calc 1 . .
C C412 0.2976(3) 0.4877(4) 0.0645(3) 0.0638(18) Uani d 1 . .
H H412 0.2677 0.5080 0.0708 0.077 Uiso calc 1 . .
C C12 0.6027(14) 0.889(2) -0.113(2) 0.150(19) Uiso d 0.25 A 1
C C13 0.5711(18) 0.867(2) -0.069(2) 0.18(3) Uiso d 0.25 A 1
H H13 0.5786 0.8275 -0.0469 0.216 Uiso calc 0.25 A 1
C C14 0.5296(18) 0.903(3) -0.059(2) 0.19(3) Uiso d 0.25 A 1
H H14 0.5080 0.8870 -0.0314 0.227 Uiso calc 0.25 A 1
C C15 0.5195(13) 0.964(2) -0.0888(16) 0.112(13) Uiso d 0.25 A 1
H H15 0.4965 0.9958 -0.0758 0.134 Uiso calc 0.25 A 1
C C16 0.5445(13) 0.9764(19) -0.1389(15) 0.098(11) Uiso d 0.25 A 1
H H16 0.5334 1.0100 -0.1648 0.118 Uiso calc 0.25 A 1
C C17 0.585(2) 0.940(4) -0.150(2) 0.27(5) Uiso d 0.25 A 1
H H17 0.6018 0.9488 -0.1839 0.330 Uiso calc 0.25 A 1
C C18 0.648(2) 0.844(4) -0.127(4) 0.22(5) Uiso d 0.25 A 1
H H18A 0.6544 0.8116 -0.0963 0.325 Uiso calc 0.25 A 1
H H18B 0.6424 0.8172 -0.1616 0.325 Uiso calc 0.25 A 1
H H18C 0.6751 0.8743 -0.1325 0.325 Uiso calc 0.25 A 1
C C19 0.5276(16) 0.991(2) -0.1188(19) 0.141(18) Uiso d 0.25 B 2
C C20 0.491(2) 1.019(3) -0.0841(19) 0.22(3) Uiso d 0.25 B 2
H H20 0.4846 0.9993 -0.0487 0.262 Uiso calc 0.25 B 2
C C21 0.4658(11) 1.0766(17) -0.1020(14) 0.092(10) Uiso d 0.25 B 2
H H21 0.4423 1.0959 -0.0784 0.111 Uiso calc 0.25 B 2
C C22 0.4743(15) 1.106(2) -0.1540(17) 0.149(18) Uiso d 0.25 B 2
H H22 0.4534 1.1396 -0.1687 0.178 Uiso calc 0.25 B 2
C C23 0.5139(16) 1.085(2) -0.1849(15) 0.152(19) Uiso d 0.25 B 2
H H23 0.5211 1.1076 -0.2194 0.183 Uiso calc 0.25 B 2
C C24 0.5423(15) 1.033(3) -0.165(2) 0.18(2) Uiso d 0.25 B 2
H H24 0.5720 1.0251 -0.1820 0.215 Uiso calc 0.25 B 2
C C25 0.555(2) 0.922(2) -0.103(3) 0.18(2) Uiso d 0.25 B 2
H H25A 0.5322 0.8853 -0.0952 0.269 Uiso calc 0.25 B 2
H H25B 0.5740 0.9307 -0.0694 0.269 Uiso calc 0.25 B 2
H H25C 0.5753 0.9087 -0.1340 0.269 Uiso calc 0.25 B 2
C C10 0.6644(7) 0.7998(10) -0.1009(12) 0.182(11) Uani d 0.75 C 3
H H10A 0.6573 0.7705 -0.1339 0.218 Uiso calc 0.75 C 3
H H10B 0.6925 0.7800 -0.0824 0.218 Uiso calc 0.75 C 3
Cl Cl3 0.6794(3) 0.8884(3) -0.1262(2) 0.194(3) Uani d 0.75 C 3
Cl Cl4 0.6209(3) 0.7945(4) -0.0581(2) 0.180(2) Uani d 0.75 C 3
C C11 0.3470(6) 1.1480(6) -0.2714(6) 0.105(4) Uani d 0.75 D 4
H H11A 0.3661 1.1584 -0.3050 0.126 Uiso calc 0.75 D 4
H H11B 0.3161 1.1707 -0.2764 0.126 Uiso calc 0.75 D 4
Cl Cl5 0.3737(2) 1.1831(3) -0.2153(2) 0.178(2) Uani d 0.75 D 4
Cl Cl6 0.3386(3) 1.0614(2) -0.2681(2) 0.180(3) Uani d 0.75 D 4

loop_
_atom_site_aniso_label
_atom_site_aniso_U_11
_atom_site_aniso_U_22
_atom_site_aniso_U_33
_atom_site_aniso_U_12
_atom_site_aniso_U_13
_atom_site_aniso_U_23
Ir1 0.04080(14) 0.03873(13) 0.02908(13) 0.00223(8) 0.00040(8) 0.00056(8)
P1 0.0501(8) 0.0421(7) 0.0342(7) 0.0083(6) -0.0006(6) 0.0002(6)
P2 0.0471(8) 0.0430(7) 0.0328(7) 0.0031(6) 0.0002(6) -0.0040(6)
P3 0.0513(8) 0.0505(8) 0.0336(7) 0.0017(7) 0.0012(6) -0.0051(6)
P4 0.0449(8) 0.0498(8) 0.0365(7) -0.0025(6) 0.0018(6) 0.0023(6)
Cl1 0.0656(15) 0.0489(19) 0.0225(18) 0.0087(14) -0.0159(15) 0.0030(12)
Cl1A 0.080(4) 0.053(4) 0.010(3) 0.041(3) -0.025(3) -0.008(2)
Cl2 0.0687(12) 0.1216(18) 0.0771(12) -0.0142(11) -0.0299(10) -0.0132(12)
N1 0.041(2) 0.045(3) 0.034(2) 0.000(2) 0.0021(19) 0.0033(19)
N2 0.047(3) 0.054(3) 0.040(3) 0.008(2) 0.002(2) 0.001(2)
N3 0.047(3) 0.049(3) 0.041(3) 0.004(2) -0.001(2) -0.001(2)
C1 0.048(3) 0.038(3) 0.035(3) 0.002(2) 0.002(2) 0.000(2)
C2 0.046(3) 0.049(3) 0.034(3) 0.005(2) -0.003(2) 0.000(2)
C3 0.055(4) 0.062(4) 0.040(3) 0.001(3) 0.005(3) -0.003(3)
C4 0.038(3) 0.049(3) 0.039(3) -0.002(2) 0.002(2) 0.002(2)
C5 0.060(4) 0.057(4) 0.056(4) -0.004(3) -0.004(3) 0.007(3)
C6 0.064(4) 0.062(4) 0.070(4) -0.022(3) -0.011(3) 0.000(3)
C7 0.042(3) 0.087(5) 0.053(4) -0.002(3) -0.008(3) -0.013(4)
C8 0.059(4) 0.064(4) 0.050(3) 0.006(3) -0.013(3) 0.002(3)
C9 0.065(4) 0.050(3) 0.046(3) -0.003(3) -0.009(3) 0.003(3)
C101 0.058(4) 0.054(3) 0.040(3) 0.019(3) 0.001(3) 0.001(3)
C102 0.080(5) 0.070(5) 0.054(4) 0.027(4) -0.010(3) -0.013(3)
C103 0.104(7) 0.088(6) 0.060(4) 0.049(5) -0.001(4) -0.020(4)
C104 0.084(6) 0.110(7) 0.089(6) 0.049(6) 0.015(5) 0.007(5)
C105 0.064(5) 0.091(6) 0.115(7) 0.021(4) 0.006(5) -0.011(5)
C106 0.057(4) 0.075(5) 0.072(4) 0.016(3) -0.001(3) -0.009(4)
C107 0.070(4) 0.045(3) 0.043(3) 0.003(3) -0.002(3) 0.003(3)
C108 0.081(5) 0.070(5) 0.069(5) -0.010(4) 0.000(4) 0.023(4)
C109 0.100(7) 0.107(7) 0.114(8) -0.035(6) 0.003(6) 0.034(6)
C110 0.146(10) 0.079(6) 0.115(8) -0.025(6) 0.024(7) 0.044(6)
C111 0.160(10) 0.060(5) 0.073(5) 0.008(6) 0.021(6) 0.028(4)
C112 0.098(6) 0.053(4) 0.058(4) 0.013(4) 0.002(4) 0.005(3)
C201 0.052(3) 0.051(3) 0.042(3) -0.001(3) 0.003(3) -0.003(3)
C202 0.066(4) 0.053(4) 0.067(4) 0.003(3) -0.009(3) -0.007(3)
C203 0.090(6) 0.054(4) 0.093(6) -0.005(4) -0.008(5) -0.012(4)
C204 0.078(5) 0.067(5) 0.082(5) -0.017(4) -0.004(4) -0.015(4)
C205 0.076(5) 0.094(6) 0.072(5) -0.017(4) -0.021(4) -0.013(4)
C206 0.070(4) 0.068(4) 0.057(4) -0.009(3) -0.013(3) -0.004(3)
C207 0.055(3) 0.059(3) 0.032(3) 0.000(3) -0.001(3) -0.009(3)
C208 0.076(5) 0.070(4) 0.056(4) 0.013(4) 0.016(3) 0.001(3)
C209 0.072(5) 0.122(7) 0.058(4) 0.022(5) 0.026(4) 0.009(5)
C210 0.069(5) 0.113(7) 0.058(4) -0.013(5) 0.019(4) -0.004(5)
C211 0.127(8) 0.082(5) 0.061(5) -0.026(5) 0.021(5) 0.012(4)
C212 0.094(5) 0.062(4) 0.057(4) -0.003(4) 0.026(4) -0.004(3)
C301 0.061(4) 0.057(4) 0.048(3) 0.005(3) -0.004(3) -0.010(3)
C302 0.086(5) 0.057(4) 0.075(5) 0.001(4) -0.003(4) -0.003(4)
C303 0.136(9) 0.051(5) 0.138(9) -0.010(5) -0.013(7) -0.002(6)
C304 0.158(11) 0.053(5) 0.146(10) 0.027(7) -0.038(9) -0.025(6)
C305 0.120(8) 0.083(6) 0.096(7) 0.039(6) -0.016(6) -0.039(6)
C306 0.079(5) 0.074(5) 0.064(4) 0.021(4) -0.009(4) -0.022(4)
C307 0.056(3) 0.070(4) 0.034(3) 0.003(3) -0.001(3) -0.003(3)
C308 0.066(4) 0.096(6) 0.067(5) 0.000(4) -0.012(4) -0.003(4)
C309 0.067(5) 0.133(8) 0.070(5) -0.004(5) -0.023(4) -0.021(5)
C310 0.084(6) 0.164(10) 0.042(4) 0.009(6) -0.016(4) 0.007(5)
C311 0.130(8) 0.131(8) 0.060(5) -0.017(7) -0.026(5) 0.038(5)
C312 0.111(7) 0.095(6) 0.051(4) -0.020(5) -0.022(4) 0.019(4)
C401 0.047(3) 0.056(4) 0.049(3) -0.007(3) -0.003(3) 0.007(3)
C402 0.061(4) 0.064(4) 0.056(4) -0.012(3) 0.000(3) -0.006(3)
C403 0.073(5) 0.089(5) 0.070(5) -0.020(4) -0.011(4) -0.011(4)
C404 0.074(6) 0.122(7) 0.076(5) -0.024(5) -0.021(4) 0.002(5)
C405 0.054(5) 0.121(8) 0.098(7) -0.005(5) -0.003(4) -0.003(6)
C406 0.052(4) 0.097(6) 0.074(5) 0.003(4) -0.004(3) -0.007(4)
C407 0.059(4) 0.050(3) 0.039(3) -0.012(3) -0.005(3) 0.003(3)
C408 0.057(4) 0.055(4) 0.059(4) -0.007(3) -0.001(3) 0.011(3)
C409 0.079(5) 0.048(4) 0.085(5) 0.002(3) -0.008(4) 0.016(4)
C410 0.109(6) 0.048(4) 0.070(5) -0.011(4) -0.021(5) 0.017(4)
C411 0.099(6) 0.075(5) 0.049(4) -0.025(4) 0.000(4) 0.021(4)
C412 0.068(4) 0.071(4) 0.052(4) -0.012(4) 0.004(3) 0.006(3)
C10 0.143(15) 0.123(15) 0.28(3) -0.022(13) 0.029(19) -0.125(18)
Cl3 0.282(8) 0.178(5) 0.121(4) -0.029(6) 0.024(4) -0.015(4)
Cl4 0.224(7) 0.181(6) 0.135(4) -0.024(5) 0.009(4) -0.033(4)
C11 0.120(11) 0.088(9) 0.106(10) 0.001(7) -0.036(9) -0.005(7)
Cl5 0.249(7) 0.173(5) 0.112(3) -0.071(4) -0.039(3) -0.028(3)
Cl6 0.315(8) 0.076(2) 0.150(4) -0.040(3) -0.071(4) 0.026(2)

loop_
_atom_type_symbol
_atom_type_description
_atom_type_scat_dispersion_real
_atom_type_scat_dispersion_imag
_atom_type_scat_source
C C 0.0033 0.0016 'International Tables Vol C Tables 4.2.6.8 and 6.1.1.4'
H H 0.0000 0.0000 'International Tables Vol C Tables 4.2.6.8 and 6.1.1.4'
Ir Ir -1.4442 7.9887 'International Tables Vol C Tables 4.2.6.8 and 6.1.1.4'
N N 0.0061 0.0033 'International Tables Vol C Tables 4.2.6.8 and 6.1.1.4'
P P 0.1023 0.0942 'International Tables Vol C Tables 4.2.6.8 and 6.1.1.4'
Cl Cl 0.1484 0.1585 'International Tables Vol C Tables 4.2.6.8 and 6.1.1.4'

loop_
_geom_angle_atom_site_label_1
_geom_angle_atom_site_label_2
_geom_angle_atom_site_label_3
_geom_angle
C1 Ir1 N1 73.7(2)
C1 Ir1 P4 108.92(16)
N1 Ir1 P4 122.71(13)
C1 Ir1 P1 85.35(15)
N1 Ir1 P1 140.40(13)
P4 Ir1 P1 95.59(5)
C1 Ir1 P3 173.04(16)
N1 Ir1 P3 100.49(13)
P4 Ir1 P3 70.69(5)
P1 Ir1 P3 101.62(5)
C107 P1 C101 102.1(3)
C107 P1 C2 102.9(3)
C101 P1 C2 102.3(3)
C107 P1 Ir1 115.4(2)
C101 P1 Ir1 124.54(19)
C2 P1 Ir1 106.97(18)
C1 P2 C207 111.2(3)
C1 P2 C2 103.4(2)
C207 P2 C2 112.2(3)
C1 P2 C201 115.6(3)
C207 P2 C201 106.5(3)
C2 P2 C201 108.0(3)
C301 P3 C307 101.4(3)
C301 P3 C3 108.6(3)
C307 P3 C3 103.9(3)
C301 P3 Ir1 122.3(2)
C307 P3 Ir1 124.5(2)
C3 P3 Ir1 93.54(19)
C301 P3 P4 138.8(2)
C307 P3 P4 113.3(2)
C3 P3 P4 43.06(19)
Ir1 P3 P4 52.76(4)
C401 P4 C407 101.7(3)
C401 P4 C3 109.2(3)
C407 P4 C3 107.9(3)
C401 P4 Ir1 126.1(2)
C407 P4 Ir1 113.5(2)
C3 P4 Ir1 97.6(2)
C401 P4 P3 143.7(2)
C407 P4 P3 109.19(19)
C3 P4 P3 43.4(2)
Ir1 P4 P3 56.54(5)
N2 N1 C4 111.5(4)
N2 N1 Ir1 119.6(3)
C4 N1 Ir1 128.9(4)
N3 N2 N1 112.3(4)
N2 N3 C1 115.2(4)
N3 C1 P2 115.9(4)
N3 C1 Ir1 118.5(4)
P2 C1 Ir1 124.5(3)
P2 C2 P1 109.6(3)
P2 C2 H2A 109.7
P1 C2 H2A 109.7
P2 C2 H2B 109.7
P1 C2 H2B 109.7
H2A C2 H2B 108.2
P4 C3 P3 93.5(3)
P4 C3 H3A 113.0
P3 C3 H3A 113.0
P4 C3 H3B 113.0
P3 C3 H3B 113.0
H3A C3 H3B 110.4
C5 C4 C9 119.7(5)
C5 C4 N1 119.2(5)
C9 C4 N1 121.1(5)
C4 C5 C6 120.5(6)
C4 C5 H5 119.7
C6 C5 H5 119.7
C5 C6 C7 118.4(6)
C5 C6 H6 120.8
C7 C6 H6 120.8
C8 C7 C6 122.0(6)
C8 C7 Cl2 119.0(6)
C6 C7 Cl2 118.9(6)
C7 C8 C9 118.9(6)
C7 C8 H8 120.5
C9 C8 H8 120.5
C4 C9 C8 120.4(6)
C4 C9 H9 119.8
C8 C9 H9 119.8
C106 C101 C102 118.6(6)
C106 C101 P1 123.3(5)
C102 C101 P1 117.9(5)
C101 C102 C103 119.2(8)
C101 C102 H102 120.4
C103 C102 H102 120.4
C104 C103 C102 119.7(7)
C104 C103 H103 120.1
C102 C103 H103 120.1
C105 C104 C103 121.4(8)
C105 C104 H104 119.3
C103 C104 H104 119.3
C104 C105 C106 119.2(9)
C104 C105 H105 120.4
C106 C105 H105 120.4
C101 C106 C105 121.8(7)
C101 C106 H106 119.1
C105 C106 H106 119.1
C108 C107 C112 118.0(6)
C108 C107 P1 120.8(5)
C112 C107 P1 121.1(6)
C107 C108 C109 120.7(8)
C107 C108 H108 119.7
C109 C108 H108 119.7
C110 C109 C108 120.3(10)
C110 C109 H109 119.8
C108 C109 H109 119.8
C109 C110 C111 120.2(8)
C109 C110 H110 119.9
C111 C110 H110 119.9
C112 C111 C110 119.8(9)
C112 C111 H111 120.1
C110 C111 H111 120.1
C111 C112 C107 121.1(9)
C111 C112 H112 119.5
C107 C112 H112 119.5
C202 C201 C206 119.9(6)
C202 C201 P2 121.9(5)
C206 C201 P2 118.3(5)
C201 C202 C203 120.1(7)
C201 C202 H202 120.0
C203 C202 H202 120.0
C204 C203 C202 120.3(7)
C204 C203 H203 119.8
C202 C203 H203 119.8
C203 C204 C205 119.9(7)
C203 C204 H204 120.0
C205 C204 H204 120.0
C206 C205 C204 120.5(7)
C206 C205 H205 119.7
C204 C205 H205 119.7
C205 C206 C201 119.2(7)
C205 C206 H206 120.4
C201 C206 H206 120.4
C208 C207 C212 119.9(6)
C208 C207 P2 117.1(5)
C212 C207 P2 123.0(5)
C207 C208 C209 119.8(7)
C207 C208 H208 120.1
C209 C208 H208 120.1
C210 C209 C208 121.6(8)
C210 C209 H209 119.2
C208 C209 H209 119.2
C209 C210 C211 119.7(7)
C209 C210 H210 120.1
C211 C210 H210 120.1
C210 C211 C212 119.7(8)
C210 C211 H211 120.1
C212 C211 H211 120.1
C207 C212 C211 119.1(7)
C207 C212 H212 120.4
C211 C212 H212 120.4
C302 C301 C306 120.0(7)
C302 C301 P3 118.8(5)
C306 C301 P3 121.1(6)
C301 C302 C303 120.0(9)
C301 C302 H302 120.0
C303 C302 H302 120.0
C304 C303 C302 118.5(10)
C304 C303 H303 120.8
C302 C303 H303 120.8
C305 C304 C303 121.9(9)
C305 C304 H304 119.0
C303 C304 H304 119.0
C304 C305 C306 121.2(9)
C304 C305 H305 119.4
C306 C305 H305 119.4
C305 C306 C301 118.4(9)
C305 C306 H306 120.8
C301 C306 H306 120.8
C312 C307 C308 118.3(6)
C312 C307 P3 120.9(5)
C308 C307 P3 120.7(5)
C309 C308 C307 120.9(8)
C309 C308 H308 119.5
C307 C308 H308 119.5
C308 C309 C310 119.3(8)
C308 C309 H309 120.4
C310 C309 H309 120.4
C311 C310 C309 120.6(8)
C311 C310 H310 119.7
C309 C310 H310 119.7
C310 C311 C312 119.6(9)
C310 C311 H311 120.2
C312 C311 H311 120.2
C307 C312 C311 121.1(8)
C307 C312 H312 119.4
C311 C312 H312 119.4
C406 C401 C402 119.2(6)
C406 C401 P4 123.4(5)
C402 C401 P4 117.4(5)
C403 C402 C401 120.3(7)
C403 C402 H402 119.8
C401 C402 H402 119.8
C404 C403 C402 119.8(8)
C404 C403 H403 120.1
C402 C403 H403 120.1
C403 C404 C405 121.2(8)
C403 C404 H404 119.4
C405 C404 H404 119.4
C404 C405 C406 120.4(8)
C404 C405 H405 119.8
C406 C405 H405 119.8
C401 C406 C405 119.0(8)
C401 C406 H406 120.5
C405 C406 H406 120.5
C408 C407 C412 119.2(6)
C408 C407 P4 120.2(4)
C412 C407 P4 120.6(5)
C407 C408 C409 119.9(6)
C407 C408 H408 120.1
C409 C408 H408 120.1
C410 C409 C408 119.4(7)
C410 C409 H409 120.3
C408 C409 H409 120.3
C409 C410 C411 121.4(7)
C409 C410 H410 119.3
C411 C410 H410 119.3
C410 C411 C412 119.6(7)
C410 C411 H411 120.2
C412 C411 H411 120.2
C411 C412 C407 120.4(7)
C411 C412 H412 119.8
C407 C412 H412 119.8
C17 C12 C13 116.2(15)
C17 C12 C18 122.0(18)
C13 C12 C18 119.9(18)
C14 C13 C12 120.4(15)
C14 C13 H13 119.8
C12 C13 H13 119.8
C13 C14 C15 120.2(16)
C13 C14 H14 119.9
C15 C14 H14 119.9
C14 C15 C16 118.2(16)
C14 C15 H15 120.9
C16 C15 H15 120.9
C17 C16 C15 120.0(15)
C17 C16 H16 120.0
C15 C16 H16 120.0
C16 C17 C12 121.7(15)
C16 C17 H17 119.1
C12 C17 H17 119.1
C12 C18 H18A 109.5
C12 C18 H18B 109.5
H18A C18 H18B 109.5
C12 C18 H18C 109.5
H18A C18 H18C 109.5
H18B C18 H18C 109.5
C24 C19 C20 115.5(14)
C24 C19 C25 121.4(16)
C20 C19 C25 122.5(16)
C21 C20 C19 120.4(15)
C21 C20 H20 119.8
C19 C20 H20 119.8
C22 C21 C20 120.5(15)
C22 C21 H21 119.7
C20 C21 H21 119.7
C21 C22 C23 119.9(15)
C21 C22 H22 120.0
C23 C22 H22 120.0
C24 C23 C22 119.6(15)
C24 C23 H23 120.2
C22 C23 H23 120.2
C23 C24 C19 120.9(17)
C23 C24 H24 119.5
C19 C24 H24 119.5
C19 C25 H25A 109.5
C19 C25 H25B 109.5
H25A C25 H25B 109.5
C19 C25 H25C 109.5
H25A C25 H25C 109.5
H25B C25 H25C 109.5
Cl4 C10 Cl3 116.1(11)
Cl4 C10 H10A 108.3
Cl3 C10 H10A 108.3
Cl4 C10 H10B 108.3
Cl3 C10 H10B 108.3
H10A C10 H10B 107.4
Cl5 C11 Cl6 115.1(8)
Cl5 C11 H11A 108.5
Cl6 C11 H11A 108.5
Cl5 C11 H11B 108.5
Cl6 C11 H11B 108.5
H11A C11 H11B 107.5

loop_
_geom_bond_atom_site_label_1
_geom_bond_atom_site_label_2
_geom_bond_distance
Ir1 P1 2.2788(14)
Ir1 C1 1.998(5)
Ir1 N1 1.999(4)
Ir1 P3 2.3748(14)
Ir1 P4 2.2662(14)
P1 C107 1.821(6)
P1 C101 1.827(6)
P1 C2 1.846(5)
P2 C1 1.775(5)
P2 C207 1.794(6)
P2 C2 1.795(5)
P2 C201 1.803(6)
P3 C301 1.802(7)
P3 C307 1.828(6)
P3 C3 1.851(6)
P3 P4 2.686(2)
P4 C401 1.817(6)
P4 C407 1.818(6)
P4 C3 1.838(6)
Cl1 Cl1A 0.574(6)
Cl2 C7 1.751(6)
N1 N2 1.354(6)
N1 C4 1.431(7)
N2 N3 1.308(6)
N3 C1 1.346(7)
C2 H2A 0.9800
C2 H2B 0.9800
C3 H3A 0.9800
C3 H3B 0.9800
C4 C5 1.367(8)
C4 C9 1.384(8)
C5 C6 1.383(9)
C5 H5 0.9400
C6 C7 1.387(10)
C6 H6 0.9400
C7 C8 1.350(9)
C8 C9 1.384(8)
C8 H8 0.9400
C9 H9 0.9400
C101 C106 1.384(9)
C101 C102 1.400(9)
C102 C103 1.417(11)
C102 H102 0.9400
C103 C104 1.377(13)
C103 H103 0.9400
C104 C105 1.359(13)
C104 H104 0.9400
C105 C106 1.389(10)
C105 H105 0.9400
C106 H106 0.9400
C107 C108 1.368(10)
C107 C112 1.406(9)
C108 C109 1.381(11)
C108 H108 0.9400
C109 C110 1.360(14)
C109 H109 0.9400
C110 C111 1.375(14)
C110 H110 0.9400
C111 C112 1.356(11)
C111 H111 0.9400
C112 H112 0.9400
C201 C202 1.382(9)
C201 C206 1.395(9)
C202 C203 1.394(9)
C202 H202 0.9400
C203 C204 1.361(11)
C203 H203 0.9400
C204 C205 1.392(11)
C204 H204 0.9400
C205 C206 1.385(10)
C205 H205 0.9400
C206 H206 0.9400
C207 C208 1.380(9)
C207 C212 1.384(9)
C208 C209 1.382(10)
C208 H208 0.9400
C209 C210 1.347(12)
C209 H209 0.9400
C210 C211 1.389(12)
C210 H210 0.9400
C211 C212 1.411(10)
C211 H211 0.9400
C212 H212 0.9400
C301 C302 1.380(10)
C301 C306 1.402(10)
C302 C303 1.405(11)
C302 H302 0.9400
C303 C304 1.372(16)
C303 H303 0.9400
C304 C305 1.341(15)
C304 H304 0.9400
C305 C306 1.387(12)
C305 H305 0.9400
C306 H306 0.9400
C307 C312 1.372(11)
C307 C308 1.391(10)
C308 C309 1.381(11)
C308 H308 0.9400
C309 C310 1.384(13)
C309 H309 0.9400
C310 C311 1.359(13)
C310 H310 0.9400
C311 C312 1.392(11)
C311 H311 0.9400
C312 H312 0.9400
C401 C406 1.382(9)
C401 C402 1.392(9)
C402 C403 1.387(9)
C402 H402 0.9400
C403 C404 1.345(12)
C403 H403 0.9400
C404 C405 1.361(12)
C404 H404 0.9400
C405 C406 1.398(11)
C405 H405 0.9400
C406 H406 0.9400
C407 C408 1.383(9)
C407 C412 1.398(9)
C408 C409 1.396(9)
C408 H408 0.9400
C409 C410 1.369(11)
C409 H409 0.9400
C410 C411 1.369(11)
C410 H410 0.9400
C411 C412 1.371(10)
C411 H411 0.9400
C412 H412 0.9400
C12 C17 1.401(17)
C12 C13 1.430(17)
C12 C18 1.575(17)
C13 C14 1.381(17)
C13 H13 0.9400
C14 C15 1.388(17)
C14 H14 0.9400
C15 C16 1.397(17)
C15 H15 0.9400
C16 C17 1.369(17)
C16 H16 0.9400
C17 H17 0.9400
C18 H18A 0.9700
C18 H18B 0.9700
C18 H18C 0.9700
C19 C24 1.421(17)
C19 C20 1.422(17)
C19 C25 1.559(16)
C20 C21 1.373(16)
C20 H20 0.9400
C21 C22 1.370(17)
C21 H21 0.9400
C22 C23 1.387(17)
C22 H22 0.9400
C23 C24 1.362(17)
C23 H23 0.9400
C24 H24 0.9400
C25 H25A 0.9700
C25 H25B 0.9700
C25 H25C 0.9700
C10 Cl4 1.59(2)
C10 Cl3 1.84(2)
C10 H10A 0.9800
C10 H10B 0.9800
C11 Cl5 1.665(13)
C11 Cl6 1.672(12)
C11 H11A 0.9800
C11 H11B 0.9800

loop_
_geom_hbond_atom_site_label_D
_geom_hbond_atom_site_label_H
_geom_hbond_atom_site_label_A
_geom_hbond_site_symmetry_A
_geom_hbond_distance_DH
_geom_hbond_distance_HA
_geom_hbond_distance_DA
_geom_hbond_angle_DHA
_geom_hbond_publ_flag
C2 H2B Cl1 . 0.98 2.62 3.52150(10) 153 yes
C11 H11B Cl1 8_665 0.98 2.49 3.45940(10) 170 yes
C209 H209 N3 3_654 0.94 2.60 3.37220(10) 140 yes
C306 H306 Cl1A 2_565 0.94 2.81 3.70370(10) 159 yes

loop_
_geom_torsion_atom_site_label_1
_geom_torsion_atom_site_label_2
_geom_torsion_atom_site_label_3
_geom_torsion_atom_site_label_4
_geom_torsion
C4 N1 N2 N3 -173.9(4)
Ir1 N1 N2 N3 8.1(6)
N1 N2 N3 C1 -3.1(7)
N2 N3 C1 P2 165.7(4)
N2 N3 C1 Ir1 -3.0(6)
C207 P2 C1 N3 -47.9(5)
C2 P2 C1 N3 -168.5(4)
C201 P2 C1 N3 73.7(5)
C207 P2 C1 Ir1 120.0(4)
C2 P2 C1 Ir1 -0.6(4)
C201 P2 C1 Ir1 -118.4(3)
C1 P2 C2 P1 22.3(4)
C207 P2 C2 P1 -97.7(3)
C201 P2 C2 P1 145.3(3)
C107 P1 C2 P2 88.6(3)
C101 P1 C2 P2 -165.8(3)
Ir1 P1 C2 P2 -33.4(3)
C401 P4 C3 P3 -150.9(3)
C407 P4 C3 P3 99.3(3)
Ir1 P4 C3 P3 -18.4(3)
C301 P3 C3 P4 143.3(3)
C307 P3 C3 P4 -109.4(3)
Ir1 P3 C3 P4 17.4(2)
N2 N1 C4 C5 110.7(6)
Ir1 N1 C4 C5 -71.5(7)
N2 N1 C4 C9 -69.1(7)
Ir1 N1 C4 C9 108.6(6)
C9 C4 C5 C6 -0.7(10)
N1 C4 C5 C6 179.4(6)
C4 C5 C6 C7 -0.7(10)
C5 C6 C7 C8 2.0(11)
C5 C6 C7 Cl2 -175.9(5)
C6 C7 C8 C9 -1.9(10)
Cl2 C7 C8 C9 176.0(5)
C5 C4 C9 C8 0.8(9)
N1 C4 C9 C8 -179.3(5)
C7 C8 C9 C4 0.5(10)
C107 P1 C101 C106 128.3(6)
C2 P1 C101 C106 22.1(6)
Ir1 P1 C101 C106 -98.8(6)
C107 P1 C101 C102 -55.4(5)
C2 P1 C101 C102 -161.7(5)
Ir1 P1 C101 C102 77.5(5)
C106 C101 C102 C103 2.0(10)
P1 C101 C102 C103 -174.4(6)
C101 C102 C103 C104 -1.1(12)
C102 C103 C104 C105 -1.0(14)
C103 C104 C105 C106 2.2(14)
C102 C101 C106 C105 -0.8(11)
P1 C101 C106 C105 175.4(6)
C104 C105 C106 C101 -1.3(13)
C101 P1 C107 C108 145.3(6)
C2 P1 C107 C108 -108.9(6)
Ir1 P1 C107 C108 7.2(6)
C101 P1 C107 C112 -39.5(6)
C2 P1 C107 C112 66.3(6)
Ir1 P1 C107 C112 -177.6(5)
C112 C107 C108 C109 0.8(11)
P1 C107 C108 C109 176.1(7)
C107 C108 C109 C110 -0.8(15)
C108 C109 C110 C111 -0.2(17)
C109 C110 C111 C112 1.2(16)
C110 C111 C112 C107 -1.2(13)
C108 C107 C112 C111 0.2(11)
P1 C107 C112 C111 -175.1(6)
C1 P2 C201 C202 -14.3(6)
C207 P2 C201 C202 109.8(6)
C2 P2 C201 C202 -129.6(5)
C1 P2 C201 C206 164.5(5)
C207 P2 C201 C206 -71.4(6)
C2 P2 C201 C206 49.2(6)
C206 C201 C202 C203 1.1(10)
P2 C201 C202 C203 179.8(6)
C201 C202 C203 C204 -0.5(12)
C202 C203 C204 C205 -0.5(13)
C203 C204 C205 C206 0.8(13)
C204 C205 C206 C201 -0.2(12)
C202 C201 C206 C205 -0.8(10)
P2 C201 C206 C205 -179.6(6)
C1 P2 C207 C208 74.4(6)
C2 P2 C207 C208 -170.3(5)
C201 P2 C207 C208 -52.4(6)
C1 P2 C207 C212 -103.4(6)
C2 P2 C207 C212 11.9(7)
C201 P2 C207 C212 129.8(6)
C212 C207 C208 C209 0.5(11)
P2 C207 C208 C209 -177.4(6)
C207 C208 C209 C210 2.8(12)
C208 C209 C210 C211 -3.8(13)
C209 C210 C211 C212 1.5(13)
C208 C207 C212 C211 -2.7(11)
P2 C207 C212 C211 175.1(6)
C210 C211 C212 C207 1.7(12)
C307 P3 C301 C302 105.5(6)
C3 P3 C301 C302 -145.5(6)
Ir1 P3 C301 C302 -38.6(7)
P4 P3 C301 C302 -107.2(6)
C307 P3 C301 C306 -72.4(6)
C3 P3 C301 C306 36.6(6)
Ir1 P3 C301 C306 143.5(5)
P4 P3 C301 C306 74.9(7)
C306 C301 C302 C303 -0.9(12)
P3 C301 C302 C303 -178.8(7)
C301 C302 C303 C304 0.7(15)
C302 C303 C304 C305 0.3(17)
C303 C304 C305 C306 -1.1(17)
C304 C305 C306 C301 0.8(14)
C302 C301 C306 C305 0.1(11)
P3 C301 C306 C305 178.1(6)
C301 P3 C307 C312 150.3(7)
C3 P3 C307 C312 37.6(7)
Ir1 P3 C307 C312 -66.7(7)
P4 P3 C307 C312 -6.9(7)
C301 P3 C307 C308 -28.8(6)
C3 P3 C307 C308 -141.4(6)
Ir1 P3 C307 C308 114.3(5)
P4 P3 C307 C308 174.1(5)
C312 C307 C308 C309 -1.7(11)
P3 C307 C308 C309 177.4(6)
C307 C308 C309 C310 2.0(13)
C308 C309 C310 C311 -1.6(15)
C309 C310 C311 C312 1.0(16)
C308 C307 C312 C311 1.0(13)
P3 C307 C312 C311 -178.0(8)
C310 C311 C312 C307 -0.7(16)
C407 P4 C401 C406 106.9(6)
C3 P4 C401 C406 -7.0(7)
Ir1 P4 C401 C406 -122.2(6)
P3 P4 C401 C406 -41.4(8)
C407 P4 C401 C402 -71.2(5)
C3 P4 C401 C402 175.0(5)
Ir1 P4 C401 C402 59.8(6)
P3 P4 C401 C402 140.6(4)
C406 C401 C402 C403 0.9(10)
P4 C401 C402 C403 179.0(6)
C401 C402 C403 C404 0.7(12)
C402 C403 C404 C405 -1.7(14)
C403 C404 C405 C406 1.0(15)
C402 C401 C406 C405 -1.6(11)
P4 C401 C406 C405 -179.6(6)
C404 C405 C406 C401 0.7(13)
C401 P4 C407 C408 123.5(5)
C3 P4 C407 C408 -121.7(5)
Ir1 P4 C407 C408 -14.8(6)
P3 P4 C407 C408 -75.7(5)
C401 P4 C407 C412 -58.2(6)
C3 P4 C407 C412 56.7(6)
Ir1 P4 C407 C412 163.6(4)
P3 P4 C407 C412 102.6(5)
C412 C407 C408 C409 -2.7(10)
P4 C407 C408 C409 175.7(5)
C407 C408 C409 C410 0.5(11)
C408 C409 C410 C411 2.0(12)
C409 C410 C411 C412 -2.3(12)
C410 C411 C412 C407 0.1(11)
C408 C407 C412 C411 2.4(10)
P4 C407 C412 C411 -175.9(5)
C17 C12 C13 C14 -11(10)
C18 C12 C13 C14 -175(7)
C12 C13 C14 C15 -4(10)
C13 C14 C15 C16 17(9)
C14 C15 C16 C17 -16(8)
C15 C16 C17 C12 1(12)
C13 C12 C17 C16 13(12)
C18 C12 C17 C16 177(8)
C24 C19 C20 C21 14(9)
C25 C19 C20 C21 -175(6)
C19 C20 C21 C22 1(9)
C20 C21 C22 C23 -11(8)
C21 C22 C23 C24 4(9)
C22 C23 C24 C19 12(9)
C20 C19 C24 C23 -20(9)
C25 C19 C24 C23 168(6)

_cod_database_fobs_code 2021425
